data_7248161
loop_
_publ_author_name
'Gavrikov, Andrey V.'
'Ilyukhin, Andrey B.'

_publ_section_title
;
 Union is strength: \p--\p stacking interactions are capable of preventing
 solid-state racemization of tris-chelate complexes
;
_journal_issue 12
_journal_name_full CrystEngComm
_journal_page_first 1677
_journal_page_last 1682
_journal_paper_doi 10.1039/D4CE00104D
_journal_volume 26
_journal_year 2024
_chemical_absolute_configuration ad
_chemical_formula_moiety 'C36 H24 Co N6, C12 H8 La N7 O15, 3(C2 H3 N)'
_chemical_formula_sum 'C54 H41 Co La N16 O15'
_chemical_formula_weight 1351.87
_space_group_IT_number 19
_space_group_name_Hall 'P 2ac 2ab'
_space_group_name_H-M_alt 'P 21 21 21'
_symmetry_cell_setting orthorhombic
_symmetry_Int_Tables_number 19
_symmetry_space_group_name_Hall 'P 2ac 2ab'
_symmetry_space_group_name_H-M 'P 21 21 21'
_atom_sites_solution_hydrogens geom
_audit_conform_dict_location ftp://ftp.iucr.org/pub/cif_core.dic
_audit_conform_dict_name cif_core.dic
_audit_conform_dict_version 2.4.3
_audit_creation_date 2022-03-10T10:29:05-00:00
_audit_creation_method 'WinGX routine CIF_UPDATE'
_audit_update_record
;
2023-09-15 deposited with the CCDC.	2024-02-14 downloaded from the CCDC.
;
_cell_angle_alpha 90
_cell_angle_beta 90
_cell_angle_gamma 90
_cell_formula_units_Z 4
_cell_length_a 12.5205(4)
_cell_length_b 20.2855(5)
_cell_length_c 22.2201(6)
_cell_measurement_reflns_used 9440
_cell_measurement_temperature 250(2)
_cell_measurement_theta_max 27.06
_cell_measurement_theta_min 2.21
_cell_volume 5643.6(3)
_computing_cell_refinement 'Bruker SAINT'
_computing_data_collection 'Bruker APEX3'
_computing_data_reduction 'Bruker SAINT'
_computing_molecular_graphics 'Bruker SHELXTL'
_computing_publication_material 'Bruker SHELXTL'
_computing_structure_refinement 'SHELXL-2018/3 (Sheldrick, 2018)'
_computing_structure_solution 'SHELXS-2018 (Sheldrick, 2015)'
_diffrn_ambient_temperature 250(2)
_diffrn_measured_fraction_theta_full 0.999
_diffrn_measured_fraction_theta_max 0.998
_diffrn_measurement_device_type 'Bruker AXS D8 VENTURE PHOTON III C14 IuS 3.0'
_diffrn_measurement_method '\w scans'
_diffrn_radiation_monochromator graphite
_diffrn_radiation_type MoK\a
_diffrn_radiation_wavelength 0.71073
_diffrn_reflns_av_R_equivalents 0.0399
_diffrn_reflns_av_unetI/netI 0.037
_diffrn_reflns_Laue_measured_fraction_full 0.999
_diffrn_reflns_Laue_measured_fraction_max 0.998
_diffrn_reflns_limit_h_max 16
_diffrn_reflns_limit_h_min -16
_diffrn_reflns_limit_k_max 22
_diffrn_reflns_limit_k_min -26
_diffrn_reflns_limit_l_max 28
_diffrn_reflns_limit_l_min -28
_diffrn_reflns_number 52511
_diffrn_reflns_point_group_measured_fraction_full 0.999
_diffrn_reflns_point_group_measured_fraction_max 0.998
_diffrn_reflns_theta_full 25.242
_diffrn_reflns_theta_max 27.114
_diffrn_reflns_theta_min 2.09
_diffrn_standards_number 0
_exptl_absorpt_coefficient_mu 1.124
_exptl_absorpt_correction_T_max 0.7455
_exptl_absorpt_correction_T_min 0.6817
_exptl_absorpt_correction_type multi-scan
_exptl_absorpt_process_details
;
 SADABS 2016/2: Krause, L., Herbst-Irmer, R., Sheldrick G.M. & Stalke D.,
 J. Appl. Cryst. 48 (2015) 3-10
;
_exptl_crystal_colour yellow
_exptl_crystal_density_diffrn 1.591
_exptl_crystal_description block
_exptl_crystal_F_000 2724
_exptl_crystal_size_max 0.28
_exptl_crystal_size_mid 0.24
_exptl_crystal_size_min 0.2
_refine_diff_density_max 0.268
_refine_diff_density_min -0.324
_refine_diff_density_rms 0.046
_refine_ls_abs_structure_details
;
 Flack x determined using 4605 quotients [(I+)-(I-)]/[(I+)+(I-)]
 (Parsons, Flack and Wagner, Acta Cryst. B69 (2013) 249-259).
;
_refine_ls_abs_structure_Flack -0.025(4)
_refine_ls_extinction_method none
_refine_ls_goodness_of_fit_ref 1
_refine_ls_hydrogen_treatment constr
_refine_ls_matrix_type full
_refine_ls_number_parameters 787
_refine_ls_number_reflns 12440
_refine_ls_number_restraints 0
_refine_ls_restrained_S_all 1
_refine_ls_R_factor_all 0.0346
_refine_ls_R_factor_gt 0.0281
_refine_ls_shift/su_max 0.022
_refine_ls_shift/su_mean 0
_refine_ls_structure_factor_coef Fsqd
_refine_ls_weighting_details 'w=1/[\s^2^(Fo^2^)+(0.0200P)^2^+1.0000P] where P=(Fo^2^+2Fc^2^)/3'
_refine_ls_weighting_scheme calc
_refine_ls_wR_factor_gt 0.0503
_refine_ls_wR_factor_ref 0.0527
_reflns_Friedel_coverage 0.82
_reflns_Friedel_fraction_full 0.999
_reflns_Friedel_fraction_max 0.998
_reflns_number_gt 11268
_reflns_number_total 12440
_reflns_threshold_expression 'I > 2\s(I)'
_cod_data_source_file d4ce00104d2.cif
_cod_data_source_block CoLaPhen_3MeCN_250K
_cod_depositor_comments 'Adding full bibliography for 7248144--7248174.cif.'
_cod_database_code 7248161
_shelx_estimated_absorpt_t_min 0.744
_shelx_estimated_absorpt_t_max 0.806

loop_
_symmetry_equiv_pos_as_xyz
'x, y, z'
'-x+1/2, -y, z+1/2'
'-x, y+1/2, -z+1/2'
'x+1/2, -y+1/2, -z'

loop_
_atom_site_label
_atom_site_type_symbol
_atom_site_fract_x
_atom_site_fract_y
_atom_site_fract_z
_atom_site_U_iso_or_equiv
_atom_site_adp_type
_atom_site_occupancy
_atom_site_site_symmetry_order
_atom_site_calc_flag
_atom_site_refinement_flags_posn
_atom_site_refinement_flags_adp
_atom_site_refinement_flags_occupancy
_atom_site_disorder_assembly
_atom_site_disorder_group
La1 La 0.62184(2) 0.55493(2) 0.52010(2) 0.03031(5) Uani 1 1 d . . . . .
Co1 Co 0.24649(4) 0.47867(2) 0.25326(2) 0.03059(11) Uani 1 1 d . . . . .
O1 O 0.5397(2) 0.53917(13) 0.41049(12) 0.0387(7) Uani 1 1 d . . . . .
O2 O 0.6865(2) 0.59497(14) 0.40968(12) 0.0429(7) Uani 1 1 d . . . . .
O3 O 0.6024(3) 0.57625(15) 0.32607(12) 0.0571(9) Uani 1 1 d . . . . .
O4 O 0.5275(2) 0.66232(12) 0.48106(14) 0.0460(7) Uani 1 1 d . . . . .
O5 O 0.6888(2) 0.68045(13) 0.51237(13) 0.0466(7) Uani 1 1 d . . . . .
O6 O 0.5920(3) 0.76172(13) 0.47915(16) 0.0673(9) Uani 1 1 d . . . . .
O7 O 0.5515(2) 0.63678(15) 0.60891(14) 0.0516(8) Uani 1 1 d . . . . .
O8 O 0.7095(2) 0.59641(15) 0.62122(13) 0.0454(7) Uani 1 1 d . . . . .
O9 O 0.6473(3) 0.66666(17) 0.68564(14) 0.0758(11) Uani 1 1 d . . . . .
O10 O 0.5452(2) 0.49586(14) 0.62112(13) 0.0459(7) Uani 1 1 d . . . . .
O11 O 0.6875(2) 0.45215(15) 0.58325(12) 0.0455(7) Uani 1 1 d . . . . .
O12 O 0.6109(3) 0.40709(17) 0.66070(14) 0.0713(10) Uani 1 1 d . . . . .
O13 O 0.41324(19) 0.54787(14) 0.52062(13) 0.0427(6) Uani 1 1 d . . . . .
O14 O 0.4858(2) 0.45282(14) 0.50424(11) 0.0434(7) Uani 1 1 d . . . . .
O15 O 0.3133(2) 0.46297(16) 0.50279(15) 0.0639(10) Uani 1 1 d . . . . .
N7 N 0.7247(2) 0.45767(15) 0.45477(14) 0.0350(8) Uani 1 1 d . . . . .
N8 N 0.8414(2) 0.55138(15) 0.51595(13) 0.0332(6) Uani 1 1 d . . . . .
N9 N 0.6094(3) 0.57045(14) 0.38087(14) 0.0361(7) Uani 1 1 d . . . . .
N10 N 0.6025(3) 0.70267(15) 0.49090(14) 0.0428(8) Uani 1 1 d . . . . .
N11 N 0.6361(3) 0.63437(17) 0.63947(15) 0.0465(9) Uani 1 1 d . . . . .
N12 N 0.6134(3) 0.45089(18) 0.62276(14) 0.0446(8) Uani 1 1 d . . . . .
N13 N 0.4021(2) 0.48709(18) 0.50923(13) 0.0402(8) Uani 1 1 d . . . . .
N1 N 0.2840(2) 0.39789(15) 0.30976(14) 0.0357(7) Uani 1 1 d . . . . .
N2 N 0.2292(2) 0.39751(15) 0.19290(13) 0.0330(7) Uani 1 1 d . . . . .
N3 N 0.4129(2) 0.48666(16) 0.22960(14) 0.0384(8) Uani 1 1 d . . . . .
N4 N 0.2438(3) 0.55354(17) 0.18633(13) 0.0385(7) Uani 1 1 d . . . . .
N5 N 0.0822(2) 0.48593(15) 0.27550(13) 0.0313(7) Uani 1 1 d . . . . .
N6 N 0.2474(2) 0.55200(16) 0.32233(13) 0.0336(6) Uani 1 1 d . . . . .
C1 C 0.3134(4) 0.3997(2) 0.36700(18) 0.0457(11) Uani 1 1 d . . . . .
H1A H 0.307461 0.439732 0.388019 0.055 Uiso 1 1 calc R U . . .
C2 C 0.3527(4) 0.3448(2) 0.3973(2) 0.0626(15) Uani 1 1 d . . . . .
H2A H 0.373561 0.347932 0.437876 0.075 Uiso 1 1 calc R U . . .
C3 C 0.3605(5) 0.2865(2) 0.3673(2) 0.0697(16) Uani 1 1 d . . . . .
H3A H 0.387658 0.249095 0.387158 0.084 Uiso 1 1 calc R U . . .
C4 C 0.3282(4) 0.2818(2) 0.3068(2) 0.0568(13) Uani 1 1 d . . . . .
C5 C 0.3308(5) 0.2226(2) 0.2721(3) 0.0766(17) Uani 1 1 d . . . . .
H5A H 0.355677 0.183584 0.290001 0.092 Uiso 1 1 calc R U . . .
C6 C 0.2985(4) 0.2214(2) 0.2145(2) 0.0674(15) Uani 1 1 d . . . . .
H6A H 0.299569 0.181312 0.193234 0.081 Uiso 1 1 calc R U . . .
C7 C 0.2625(4) 0.27999(19) 0.1848(2) 0.0469(10) Uani 1 1 d . . . . .
C8 C 0.2305(4) 0.2823(2) 0.1243(2) 0.0519(12) Uani 1 1 d . . . . .
H8A H 0.231934 0.243976 0.100559 0.062 Uiso 1 1 calc R U . . .
C9 C 0.1973(4) 0.3405(2) 0.1001(2) 0.0506(11) Uani 1 1 d . . . . .
H9A H 0.173741 0.342499 0.060024 0.061 Uiso 1 1 calc R U . . .
C10 C 0.1987(3) 0.3971(2) 0.13558(18) 0.0408(10) Uani 1 1 d . . . . .
H10A H 0.177064 0.437099 0.118068 0.049 Uiso 1 1 calc R U . . .
C11 C 0.2598(3) 0.33917(18) 0.21758(18) 0.0371(9) Uani 1 1 d . . . . .
C12 C 0.2912(3) 0.3396(2) 0.27988(19) 0.0404(10) Uani 1 1 d . . . . .
C13 C 0.4953(3) 0.4514(2) 0.2491(2) 0.0525(11) Uani 1 1 d . . . . .
H13A H 0.48281 0.419735 0.279199 0.063 Uiso 1 1 calc R U . . .
C14 C 0.5985(4) 0.4586(3) 0.2276(2) 0.0678(15) Uani 1 1 d . . . . .
H14A H 0.653922 0.431711 0.242296 0.081 Uiso 1 1 calc R U . . .
C15 C 0.6183(4) 0.5048(2) 0.1853(2) 0.0662(14) Uani 1 1 d . . . . .
H15A H 0.68808 0.510472 0.170557 0.079 Uiso 1 1 calc R U . . .
C16 C 0.5352(4) 0.5441(2) 0.1634(2) 0.0516(12) Uani 1 1 d . . . . .
C17 C 0.5490(5) 0.5940(3) 0.1190(2) 0.0684(16) Uani 1 1 d . . . . .
H17A H 0.617675 0.602625 0.103799 0.082 Uiso 1 1 calc R U . . .
C18 C 0.4662(5) 0.6285(3) 0.0985(2) 0.0666(16) Uani 1 1 d . . . . .
H18A H 0.478115 0.661362 0.069447 0.08 Uiso 1 1 calc R U . . .
C19 C 0.3585(4) 0.6170(2) 0.11965(19) 0.0530(13) Uani 1 1 d . . . . .
C20 C 0.2681(6) 0.6501(2) 0.0997(2) 0.0722(17) Uani 1 1 d . . . . .
H20A H 0.275193 0.683195 0.070268 0.087 Uiso 1 1 calc R U . . .
C21 C 0.1696(5) 0.6357(2) 0.1217(2) 0.0692(16) Uani 1 1 d . . . . .
H21A H 0.108938 0.65858 0.108035 0.083 Uiso 1 1 calc R U . . .
C22 C 0.1602(4) 0.5861(2) 0.1653(2) 0.0490(11) Uani 1 1 d . . . . .
H22A H 0.092009 0.575535 0.180134 0.059 Uiso 1 1 calc R U . . .
C23 C 0.3425(3) 0.56874(19) 0.16366(17) 0.0401(10) Uani 1 1 d . . . . .
C24 C 0.4315(3) 0.53263(19) 0.18655(18) 0.0387(10) Uani 1 1 d . . . . .
C25 C 0.0008(3) 0.4516(2) 0.25343(18) 0.0382(8) Uani 1 1 d . . . . .
H25A H 0.015468 0.416962 0.226557 0.046 Uiso 1 1 calc R U . . .
C26 C -0.1050(3) 0.4645(2) 0.26824(18) 0.0466(11) Uani 1 1 d . . . . .
H26A H -0.16025 0.438701 0.2519 0.056 Uiso 1 1 calc R U . . .
C27 C -0.1280(4) 0.5151(2) 0.30682(17) 0.0471(10) Uani 1 1 d . . . . .
H27A H -0.199432 0.525122 0.316177 0.056 Uiso 1 1 calc R U . . .
C28 C -0.0453(3) 0.5517(2) 0.33224(16) 0.0346(8) Uani 1 1 d . . . . .
C29 C -0.0610(3) 0.6043(2) 0.37425(18) 0.0427(10) Uani 1 1 d . . . . .
H29A H -0.130878 0.616135 0.385322 0.051 Uiso 1 1 calc R U . . .
C30 C 0.0221(4) 0.6370(2) 0.39822(19) 0.0436(10) Uani 1 1 d . . . . .
H30A H 0.009192 0.671456 0.425558 0.052 Uiso 1 1 calc R U . . .
C31 C 0.1299(4) 0.62041(17) 0.38292(16) 0.0364(8) Uani 1 1 d . . . . .
C32 C 0.2203(4) 0.6504(2) 0.40867(19) 0.0456(11) Uani 1 1 d . . . . .
H32A H 0.212013 0.683811 0.437655 0.055 Uiso 1 1 calc R U . . .
C33 C 0.3194(4) 0.6310(2) 0.3915(2) 0.0492(11) Uani 1 1 d . . . . .
H33A H 0.38033 0.650258 0.408891 0.059 Uiso 1 1 calc R U . . .
C34 C 0.3300(3) 0.5819(2) 0.34736(19) 0.0430(10) Uani 1 1 d . . . . .
H34A H 0.39909 0.5697 0.33505 0.052 Uiso 1 1 calc R U . . .
C35 C 0.1481(3) 0.57016(17) 0.34062(16) 0.0309(9) Uani 1 1 d . . . . .
C36 C 0.0592(3) 0.53514(17) 0.31516(16) 0.0302(8) Uani 1 1 d . . . . .
C37 C 0.6714(3) 0.4137(2) 0.42336(18) 0.0429(10) Uani 1 1 d . . . . .
H37A H 0.59663 0.417603 0.421931 0.051 Uiso 1 1 calc R U . . .
C38 C 0.7182(4) 0.3618(2) 0.3921(2) 0.0496(11) Uani 1 1 d . . . . .
H38A H 0.675863 0.331633 0.370656 0.06 Uiso 1 1 calc R U . . .
C39 C 0.8267(4) 0.3555(2) 0.3931(2) 0.0496(11) Uani 1 1 d . . . . .
H39A H 0.860223 0.320933 0.372205 0.06 Uiso 1 1 calc R U . . .
C40 C 0.8879(4) 0.40145(18) 0.42575(17) 0.0401(9) Uani 1 1 d . . . . .
C41 C 1.0024(3) 0.3985(2) 0.4280(2) 0.0481(11) Uani 1 1 d . . . . .
H41A H 1.038422 0.364739 0.407436 0.058 Uiso 1 1 calc R U . . .
C42 C 1.0587(3) 0.4433(2) 0.45911(18) 0.0482(10) Uani 1 1 d . . . . .
H42A H 1.133624 0.44019 0.460214 0.058 Uiso 1 1 calc R U . . .
C43 C 1.0067(3) 0.49541(17) 0.49045(16) 0.0358(9) Uani 1 1 d . . . . .
C44 C 1.0640(3) 0.54293(18) 0.52312(19) 0.0421(9) Uani 1 1 d . . . . .
H44A H 1.138616 0.539659 0.526788 0.051 Uiso 1 1 calc R U . . .
C45 C 1.0109(3) 0.5935(2) 0.54931(18) 0.0427(10) Uani 1 1 d . . . . .
H45A H 1.048285 0.626292 0.570574 0.051 Uiso 1 1 calc R U . . .
C46 C 0.8998(3) 0.59629(19) 0.54424(18) 0.0397(9) Uani 1 1 d . . . . .
H46A H 0.864239 0.632175 0.561968 0.048 Uiso 1 1 calc R U . . .
C47 C 0.8943(3) 0.50083(16) 0.48856(15) 0.0319(8) Uani 1 1 d . . . . .
C48 C 0.8338(3) 0.45257(18) 0.45621(15) 0.0328(8) Uani 1 1 d . . . . .
N14 N 0.4657(6) 0.2593(3) 0.5077(3) 0.117(3) Uani 1 1 d . . . . .
N15 N 0.4390(5) 0.7165(3) 0.8239(2) 0.1011(19) Uani 1 1 d . . . . .
N16 N 0.3686(10) 0.7448(5) 0.2220(4) 0.242(6) Uani 1 1 d . . . . .
C49 C 0.5460(8) 0.2749(3) 0.5244(3) 0.096(3) Uani 1 1 d . . . . .
C50 C 0.6522(7) 0.2928(3) 0.5461(3) 0.115(3) Uani 1 1 d . . . . .
H50A H 0.669029 0.267192 0.581668 0.172 Uiso 1 1 calc R U . . .
H50B H 0.653645 0.339387 0.555925 0.172 Uiso 1 1 calc R U . . .
H50C H 0.704511 0.28375 0.514932 0.172 Uiso 1 1 calc R U . . .
C51 C 0.4741(5) 0.7473(2) 0.7874(3) 0.0678(15) Uani 1 1 d . . . . .
C52 C 0.5174(7) 0.7875(3) 0.7406(3) 0.115(3) Uani 1 1 d . . . . .
H52A H 0.482081 0.830008 0.740632 0.173 Uiso 1 1 calc R U . . .
H52B H 0.506317 0.766073 0.702052 0.173 Uiso 1 1 calc R U . . .
H52C H 0.593345 0.793567 0.747297 0.173 Uiso 1 1 calc R U . . .
C53 C 0.3882(8) 0.7600(4) 0.2677(3) 0.130(3) Uani 1 1 d . . . . .
C54 C 0.4176(6) 0.7820(3) 0.3257(3) 0.113(3) Uani 1 1 d . . . . .
H54A H 0.485076 0.805314 0.323374 0.17 Uiso 1 1 calc R U . . .
H54B H 0.424858 0.744407 0.352334 0.17 Uiso 1 1 calc R U . . .
H54C H 0.362931 0.811377 0.341101 0.17 Uiso 1 1 calc R U . . .

loop_
_atom_site_aniso_label
_atom_site_aniso_U_11
_atom_site_aniso_U_22
_atom_site_aniso_U_33
_atom_site_aniso_U_23
_atom_site_aniso_U_13
_atom_site_aniso_U_12
La1 0.02143(9) 0.03467(9) 0.03481(10) -0.00187(10) -0.00052(10) -0.00044(10)
Co1 0.0219(3) 0.0344(2) 0.0354(3) 0.0008(2) 0.0000(2) 0.0032(2)
O1 0.0255(14) 0.0486(18) 0.0419(15) 0.0044(12) 0.0008(11) -0.0044(12)
O2 0.0278(15) 0.0527(17) 0.0483(17) -0.0012(14) 0.0001(13) -0.0075(13)
O3 0.059(2) 0.079(2) 0.0336(15) 0.0015(14) 0.0014(15) -0.0145(17)
O4 0.0369(15) 0.0410(14) 0.0603(18) -0.0035(16) -0.0096(16) 0.0002(12)
O5 0.0369(16) 0.0463(16) 0.0566(18) -0.0036(15) -0.0069(15) -0.0039(13)
O6 0.085(3) 0.0333(15) 0.083(2) 0.0034(18) -0.004(2) 0.0039(15)
O7 0.0388(18) 0.0561(19) 0.060(2) -0.0074(16) 0.0035(15) 0.0062(15)
O8 0.0351(17) 0.0552(18) 0.0458(17) -0.0042(14) -0.0033(13) -0.0012(14)
O9 0.092(3) 0.081(2) 0.0544(19) -0.0323(18) 0.006(2) -0.012(2)
O10 0.0398(18) 0.0517(18) 0.0462(17) -0.0002(14) 0.0027(13) 0.0000(15)
O11 0.0366(16) 0.0508(17) 0.0492(16) 0.0047(15) -0.0003(13) 0.0017(15)
O12 0.078(3) 0.074(2) 0.062(2) 0.0313(18) 0.003(2) -0.002(2)
O13 0.0306(13) 0.0489(15) 0.0488(15) -0.0061(19) 0.0027(12) 0.0011(12)
O14 0.0322(14) 0.0477(16) 0.0502(16) -0.0046(13) 0.0045(12) 0.0004(14)
O15 0.0284(16) 0.081(2) 0.082(2) -0.0093(17) -0.0042(15) -0.0236(15)
N7 0.0309(17) 0.0353(18) 0.0388(17) -0.0011(14) -0.0014(14) -0.0009(14)
N8 0.0251(14) 0.0372(15) 0.0373(16) -0.003(2) 0.0005(13) 0.0008(13)
N9 0.0262(18) 0.0419(18) 0.0400(17) -0.0005(14) 0.0014(15) 0.0032(15)
N10 0.048(2) 0.0365(17) 0.044(2) -0.0046(15) 0.0036(17) 0.0017(16)
N11 0.047(2) 0.048(2) 0.045(2) -0.0066(17) 0.0069(19) -0.0112(19)
N12 0.045(2) 0.0489(19) 0.0401(17) 0.0026(17) -0.0066(17) -0.011(2)
N13 0.0298(19) 0.059(2) 0.0322(18) -0.0021(15) 0.0020(13) -0.0064(15)
N1 0.0318(19) 0.0388(18) 0.0365(18) 0.0018(15) -0.0021(14) 0.0048(14)
N2 0.0259(17) 0.0382(17) 0.0348(17) 0.0002(14) 0.0000(14) 0.0035(14)
N3 0.0249(17) 0.0435(18) 0.0466(19) -0.0048(16) 0.0029(14) 0.0003(14)
N4 0.0398(18) 0.0393(16) 0.0363(16) 0.0003(17) -0.0045(15) -0.0041(19)
N5 0.0220(16) 0.0361(16) 0.0359(16) 0.0015(14) 0.0001(13) -0.0013(13)
N6 0.0244(15) 0.0382(15) 0.0383(16) 0.0004(16) -0.0033(13) 0.0041(17)
C1 0.047(3) 0.049(3) 0.040(2) 0.000(2) -0.006(2) 0.005(2)
C2 0.082(4) 0.060(3) 0.046(3) 0.009(2) -0.014(3) 0.017(3)
C3 0.090(4) 0.057(3) 0.062(3) 0.016(2) -0.018(3) 0.022(3)
C4 0.070(3) 0.042(2) 0.059(3) 0.004(2) -0.011(3) 0.012(2)
C5 0.105(5) 0.043(3) 0.081(4) 0.005(3) -0.014(3) 0.025(3)
C6 0.087(4) 0.040(3) 0.075(4) -0.013(3) -0.007(3) 0.018(3)
C7 0.047(3) 0.039(2) 0.055(3) -0.0100(19) 0.000(2) 0.006(2)
C8 0.051(3) 0.049(3) 0.056(3) -0.018(2) 0.002(2) 0.003(2)
C9 0.052(3) 0.061(3) 0.039(2) -0.009(2) -0.003(2) 0.003(2)
C10 0.035(2) 0.047(2) 0.040(2) -0.0021(19) -0.0033(18) 0.0045(19)
C11 0.029(2) 0.038(2) 0.044(2) -0.0013(18) 0.0020(18) 0.0070(18)
C12 0.038(2) 0.039(2) 0.044(2) 0.0037(19) -0.0022(19) 0.0097(18)
C13 0.026(2) 0.061(3) 0.070(3) -0.009(3) -0.003(2) 0.005(2)
C14 0.027(3) 0.075(4) 0.102(4) -0.020(3) 0.007(2) 0.006(2)
C15 0.032(2) 0.073(3) 0.093(4) -0.036(3) 0.021(3) -0.008(3)
C16 0.046(3) 0.054(3) 0.054(3) -0.025(2) 0.021(2) -0.021(2)
C17 0.074(4) 0.069(3) 0.062(3) -0.027(3) 0.032(3) -0.031(3)
C18 0.090(5) 0.058(3) 0.051(3) -0.008(3) 0.019(3) -0.037(3)
C19 0.074(4) 0.043(2) 0.041(2) -0.0013(19) 0.001(2) -0.020(2)
C20 0.114(5) 0.056(3) 0.047(3) 0.015(2) -0.008(3) -0.025(3)
C21 0.089(5) 0.051(3) 0.067(3) 0.015(3) -0.031(3) 0.002(3)
C22 0.048(3) 0.043(2) 0.056(3) 0.005(2) -0.014(2) -0.002(2)
C23 0.049(3) 0.038(2) 0.033(2) -0.0080(17) 0.0017(18) -0.0139(18)
C24 0.036(2) 0.042(2) 0.039(2) -0.0158(18) 0.0081(18) -0.0093(18)
C25 0.0281(19) 0.046(2) 0.040(2) -0.001(2) -0.0008(17) -0.0028(19)
C26 0.026(2) 0.062(3) 0.052(2) -0.001(2) -0.0003(18) -0.0098(19)
C27 0.026(2) 0.067(3) 0.048(2) 0.002(2) 0.004(2) -0.003(2)
C28 0.0245(18) 0.041(2) 0.0383(19) 0.008(2) 0.0046(15) 0.0043(19)
C29 0.032(2) 0.052(3) 0.044(2) 0.003(2) 0.0099(19) 0.009(2)
C30 0.047(3) 0.044(2) 0.040(2) 0.0006(19) 0.009(2) 0.011(2)
C31 0.038(2) 0.0374(19) 0.0337(18) -0.0001(15) 0.0014(19) 0.0059(19)
C32 0.043(3) 0.049(3) 0.045(2) -0.010(2) -0.006(2) 0.001(2)
C33 0.038(3) 0.055(3) 0.054(3) -0.010(2) -0.016(2) -0.004(2)
C34 0.024(2) 0.050(2) 0.055(3) -0.007(2) -0.0050(19) 0.0038(18)
C35 0.025(2) 0.035(2) 0.0318(18) 0.0074(15) 0.0011(15) 0.0034(14)
C36 0.0256(19) 0.034(2) 0.0311(18) 0.0052(15) 0.0017(15) 0.0031(15)
C37 0.034(2) 0.049(2) 0.046(2) -0.007(2) -0.0022(19) -0.0014(19)
C38 0.050(3) 0.045(2) 0.054(3) -0.015(2) 0.001(2) -0.006(2)
C39 0.046(3) 0.046(2) 0.056(3) -0.011(2) 0.009(2) 0.006(2)
C40 0.038(2) 0.039(2) 0.044(2) 0.0014(17) 0.005(2) 0.004(2)
C41 0.035(2) 0.047(2) 0.062(3) -0.002(2) 0.012(2) 0.014(2)
C42 0.029(2) 0.056(2) 0.059(3) 0.003(2) 0.0050(18) 0.005(2)
C43 0.0283(19) 0.038(2) 0.041(2) 0.0080(17) 0.0034(17) 0.0020(16)
C44 0.0222(18) 0.053(3) 0.051(2) 0.008(2) -0.0017(19) -0.0056(17)
C45 0.031(2) 0.047(2) 0.050(2) 0.002(2) -0.0060(19) -0.0130(19)
C46 0.030(2) 0.038(2) 0.051(2) -0.0025(18) 0.0010(17) -0.0047(17)
C47 0.027(2) 0.0341(18) 0.035(2) 0.0070(16) 0.0018(16) 0.0004(15)
C48 0.0266(18) 0.035(2) 0.0364(18) 0.0029(17) 0.0035(15) 0.0017(17)
N14 0.195(8) 0.082(4) 0.076(4) -0.001(3) -0.035(4) 0.043(5)
N15 0.097(4) 0.108(4) 0.099(4) 0.047(4) -0.013(3) 0.007(3)
N16 0.319(14) 0.273(12) 0.135(7) -0.097(8) -0.078(9) 0.127(11)
C49 0.188(10) 0.052(4) 0.047(4) -0.001(3) -0.016(5) 0.038(5)
C50 0.184(10) 0.080(5) 0.079(5) 0.000(4) 0.012(5) 0.009(5)
C51 0.083(4) 0.055(3) 0.065(3) 0.012(3) -0.019(3) 0.008(3)
C52 0.186(8) 0.062(4) 0.097(5) 0.022(4) 0.030(5) -0.005(5)
C53 0.165(8) 0.126(6) 0.097(5) -0.034(5) -0.015(6) 0.050(6)
C54 0.134(7) 0.109(5) 0.097(5) -0.011(4) 0.007(5) -0.022(5)

loop_
_atom_type_symbol
_atom_type_description
_atom_type_scat_dispersion_real
_atom_type_scat_dispersion_imag
_atom_type_scat_source
C C 0.0033 0.0016 'International Tables Vol C Tables 4.2.6.8 and 6.1.1.4'
H H 0 0 'International Tables Vol C Tables 4.2.6.8 and 6.1.1.4'
La La -0.2871 2.4523 'International Tables Vol C Tables 4.2.6.8 and 6.1.1.4'
N N 0.0061 0.0033 'International Tables Vol C Tables 4.2.6.8 and 6.1.1.4'
Co Co 0.3494 0.9721 'International Tables Vol C Tables 4.2.6.8 and 6.1.1.4'
O O 0.0106 0.006 'International Tables Vol C Tables 4.2.6.8 and 6.1.1.4'

loop_
_geom_angle_atom_site_label_1
_geom_angle_atom_site_label_2
_geom_angle_atom_site_label_3
_geom_angle
_geom_angle_site_symmetry_1
_geom_angle_site_symmetry_3
_geom_angle_publ_flag
O13 La1 O4 66.27(8) . . ?
O13 La1 O8 115.41(9) . . ?
O4 La1 O8 101.77(9) . . ?
O13 La1 O11 105.36(9) . . ?
O4 La1 O11 165.79(9) . . ?
O8 La1 O11 70.74(9) . . ?
O13 La1 O1 67.17(8) . . ?
O4 La1 O1 67.90(8) . . ?
O8 La1 O1 167.90(8) . . ?
O11 La1 O1 120.71(8) . . ?
O13 La1 O5 111.32(8) . . ?
O4 La1 O5 48.15(8) . . ?
O8 La1 O5 67.81(9) . . ?
O11 La1 O5 133.19(9) . . ?
O1 La1 O5 100.12(8) . . ?
O13 La1 O14 47.92(8) . . ?
O4 La1 O14 107.99(8) . . ?
O8 La1 O14 128.11(8) . . ?
O11 La1 O14 70.19(9) . . ?
O1 La1 O14 62.98(8) . . ?
O5 La1 O14 156.07(9) . . ?
O13 La1 O2 108.60(9) . . ?
O4 La1 O2 65.57(9) . . ?
O8 La1 O2 123.47(8) . . ?
O11 La1 O2 128.63(9) . . ?
O1 La1 O2 47.38(8) . . ?
O5 La1 O2 64.19(9) . . ?
O14 La1 O2 107.45(8) . . ?
O13 La1 O10 67.65(9) . . ?
O4 La1 O10 118.64(9) . . ?
O8 La1 O10 65.45(9) . . ?
O11 La1 O10 47.49(9) . . ?
O1 La1 O10 124.45(8) . . ?
O5 La1 O10 125.49(9) . . ?
O14 La1 O10 63.11(8) . . ?
O2 La1 O10 170.19(8) . . ?
O13 La1 O7 72.99(9) . . ?
O4 La1 O7 65.69(10) . . ?
O8 La1 O7 47.43(9) . . ?
O11 La1 O7 101.33(9) . . ?
O1 La1 O7 127.64(9) . . ?
O5 La1 O7 64.50(9) . . ?
O14 La1 O7 110.93(9) . . ?
O2 La1 O7 124.75(9) . . ?
O10 La1 O7 63.68(9) . . ?
O13 La1 N8 175.07(8) . . ?
O4 La1 N8 117.41(9) . . ?
O8 La1 N8 67.75(9) . . ?
O11 La1 N8 71.73(9) . . ?
O1 La1 N8 110.61(8) . . ?
O5 La1 N8 73.21(9) . . ?
O14 La1 N8 127.21(9) . . ?
O2 La1 N8 71.27(9) . . ?
O10 La1 N8 111.64(9) . . ?
O7 La1 N8 111.29(9) . . ?
O13 La1 N7 115.33(9) . . ?
O4 La1 N7 128.88(9) . . ?
O8 La1 N7 118.72(9) . . ?
O11 La1 N7 64.63(8) . . ?
O1 La1 N7 67.31(9) . . ?
O5 La1 N7 119.82(9) . . ?
O14 La1 N7 71.26(9) . . ?
O2 La1 N7 66.39(9) . . ?
O10 La1 N7 106.44(9) . . ?
O7 La1 N7 164.71(9) . . ?
N8 La1 N7 59.92(9) . . ?
N1 Co1 N5 97.52(12) . . ?
N1 Co1 N4 166.22(13) . . ?
N5 Co1 N4 95.64(12) . . ?
N1 Co1 N2 78.35(12) . . ?
N5 Co1 N2 95.81(12) . . ?
N4 Co1 N2 96.30(12) . . ?
N1 Co1 N6 96.42(12) . . ?
N5 Co1 N6 77.85(11) . . ?
N4 Co1 N6 90.30(12) . . ?
N2 Co1 N6 171.30(12) . . ?
N1 Co1 N3 89.33(12) . . ?
N5 Co1 N3 171.68(12) . . ?
N4 Co1 N3 77.91(13) . . ?
N2 Co1 N3 90.17(12) . . ?
N6 Co1 N3 96.76(12) . . ?
N9 O1 La1 98.6(2) . . ?
N9 O2 La1 96.5(2) . . ?
N10 O4 La1 98.4(2) . . ?
N10 O5 La1 95.5(2) . . ?
N11 O7 La1 95.5(2) . . ?
N11 O8 La1 99.5(2) . . ?
N12 O10 La1 96.0(2) . . ?
N12 O11 La1 98.9(2) . . ?
N13 O13 La1 99.3(2) . . ?
N13 O14 La1 95.1(2) . . ?
C37 N7 C48 117.9(3) . . ?
C37 N7 La1 121.7(3) . . ?
C48 N7 La1 120.4(2) . . ?
C46 N8 C47 117.4(3) . . ?
C46 N8 La1 121.1(2) . . ?
C47 N8 La1 121.3(2) . . ?
O3 N9 O2 121.4(3) . . ?
O3 N9 O1 121.1(3) . . ?
O2 N9 O1 117.5(3) . . ?
O6 N10 O5 121.1(3) . . ?
O6 N10 O4 120.9(4) . . ?
O5 N10 O4 118.0(3) . . ?
O9 N11 O7 121.8(4) . . ?
O9 N11 O8 120.7(4) . . ?
O7 N11 O8 117.5(3) . . ?
O12 N12 O10 122.1(4) . . ?
O12 N12 O11 120.4(4) . . ?
O10 N12 O11 117.5(3) . . ?
O15 N13 O14 121.6(4) . . ?
O15 N13 O13 120.9(3) . . ?
O14 N13 O13 117.5(3) . . ?
C1 N1 C12 118.3(3) . . ?
C1 N1 Co1 127.6(3) . . ?
C12 N1 Co1 113.5(2) . . ?
C10 N2 C11 117.5(3) . . ?
C10 N2 Co1 129.5(3) . . ?
C11 N2 Co1 112.9(2) . . ?
C13 N3 C24 117.9(4) . . ?
C13 N3 Co1 129.1(3) . . ?
C24 N3 Co1 113.0(3) . . ?
C22 N4 C23 118.2(4) . . ?
C22 N4 Co1 128.0(3) . . ?
C23 N4 Co1 113.8(3) . . ?
C25 N5 C36 117.5(3) . . ?
C25 N5 Co1 128.4(3) . . ?
C36 N5 Co1 114.0(2) . . ?
C34 N6 C35 117.8(3) . . ?
C34 N6 Co1 128.7(3) . . ?
C35 N6 Co1 113.5(2) . . ?
N1 C1 C2 122.8(4) . . ?
N1 C1 H1A 118.6 . . ?
C2 C1 H1A 118.6 . . ?
C3 C2 C1 118.9(4) . . ?
C3 C2 H2A 120.5 . . ?
C1 C2 H2A 120.5 . . ?
C2 C3 C4 120.3(4) . . ?
C2 C3 H3A 119.8 . . ?
C4 C3 H3A 119.8 . . ?
C12 C4 C3 116.7(4) . . ?
C12 C4 C5 118.8(4) . . ?
C3 C4 C5 124.4(4) . . ?
C6 C5 C4 121.6(5) . . ?
C6 C5 H5A 119.2 . . ?
C4 C5 H5A 119.2 . . ?
C5 C6 C7 121.1(5) . . ?
C5 C6 H6A 119.4 . . ?
C7 C6 H6A 119.4 . . ?
C11 C7 C8 117.4(4) . . ?
C11 C7 C6 118.6(4) . . ?
C8 C7 C6 123.9(4) . . ?
C9 C8 C7 119.6(4) . . ?
C9 C8 H8A 120.2 . . ?
C7 C8 H8A 120.2 . . ?
C8 C9 C10 119.2(4) . . ?
C8 C9 H9A 120.4 . . ?
C10 C9 H9A 120.4 . . ?
N2 C10 C9 123.4(4) . . ?
N2 C10 H10A 118.3 . . ?
C9 C10 H10A 118.3 . . ?
N2 C11 C7 122.8(4) . . ?
N2 C11 C12 117.4(3) . . ?
C7 C11 C12 119.8(4) . . ?
N1 C12 C4 122.9(4) . . ?
N1 C12 C11 117.2(3) . . ?
C4 C12 C11 119.9(4) . . ?
N3 C13 C14 123.7(5) . . ?
N3 C13 H13A 118.1 . . ?
C14 C13 H13A 118.1 . . ?
C15 C14 C13 118.9(5) . . ?
C15 C14 H14A 120.5 . . ?
C13 C14 H14A 120.5 . . ?
C14 C15 C16 120.1(5) . . ?
C14 C15 H15A 119.9 . . ?
C16 C15 H15A 119.9 . . ?
C15 C16 C24 117.5(4) . . ?
C15 C16 C17 123.8(5) . . ?
C24 C16 C17 118.7(5) . . ?
C18 C17 C16 121.1(5) . . ?
C18 C17 H17A 119.5 . . ?
C16 C17 H17A 119.5 . . ?
C17 C18 C19 122.0(5) . . ?
C17 C18 H18A 119 . . ?
C19 C18 H18A 119 . . ?
C20 C19 C23 116.5(5) . . ?
C20 C19 C18 125.3(5) . . ?
C23 C19 C18 118.2(5) . . ?
C21 C20 C19 121.3(4) . . ?
C21 C20 H20A 119.3 . . ?
C19 C20 H20A 119.3 . . ?
C20 C21 C22 118.7(5) . . ?
C20 C21 H21A 120.7 . . ?
C22 C21 H21A 120.7 . . ?
N4 C22 C21 122.4(5) . . ?
N4 C22 H22A 118.8 . . ?
C21 C22 H22A 118.8 . . ?
N4 C23 C19 122.9(4) . . ?
N4 C23 C24 117.3(3) . . ?
C19 C23 C24 119.8(4) . . ?
N3 C24 C16 121.8(4) . . ?
N3 C24 C23 118.0(4) . . ?
C16 C24 C23 120.1(4) . . ?
N5 C25 C26 123.0(4) . . ?
N5 C25 H25A 118.5 . . ?
C26 C25 H25A 118.5 . . ?
C27 C26 C25 119.4(4) . . ?
C27 C26 H26A 120.3 . . ?
C25 C26 H26A 120.3 . . ?
C26 C27 C28 119.8(4) . . ?
C26 C27 H27A 120.1 . . ?
C28 C27 H27A 120.1 . . ?
C27 C28 C36 117.1(4) . . ?
C27 C28 C29 124.0(4) . . ?
C36 C28 C29 118.9(4) . . ?
C30 C29 C28 121.3(4) . . ?
C30 C29 H29A 119.3 . . ?
C28 C29 H29A 119.3 . . ?
C29 C30 C31 121.3(4) . . ?
C29 C30 H30A 119.4 . . ?
C31 C30 H30A 119.4 . . ?
C35 C31 C32 117.1(4) . . ?
C35 C31 C30 118.8(4) . . ?
C32 C31 C30 124.0(4) . . ?
C33 C32 C31 119.7(4) . . ?
C33 C32 H32A 120.2 . . ?
C31 C32 H32A 120.2 . . ?
C32 C33 C34 119.3(4) . . ?
C32 C33 H33A 120.4 . . ?
C34 C33 H33A 120.4 . . ?
N6 C34 C33 123.0(4) . . ?
N6 C34 H34A 118.5 . . ?
C33 C34 H34A 118.5 . . ?
N6 C35 C31 123.0(4) . . ?
N6 C35 C36 117.2(3) . . ?
C31 C35 C36 119.8(3) . . ?
N5 C36 C28 123.2(3) . . ?
N5 C36 C35 117.0(3) . . ?
C28 C36 C35 119.8(3) . . ?
N7 C37 C38 124.4(4) . . ?
N7 C37 H37A 117.8 . . ?
C38 C37 H37A 117.8 . . ?
C39 C38 C37 118.9(4) . . ?
C39 C38 H38A 120.6 . . ?
C37 C38 H38A 120.6 . . ?
C38 C39 C40 119.2(4) . . ?
C38 C39 H39A 120.4 . . ?
C40 C39 H39A 120.4 . . ?
C39 C40 C48 118.2(4) . . ?
C39 C40 C41 122.3(4) . . ?
C48 C40 C41 119.5(4) . . ?
C42 C41 C40 121.1(4) . . ?
C42 C41 H41A 119.5 . . ?
C40 C41 H41A 119.5 . . ?
C41 C42 C43 120.9(4) . . ?
C41 C42 H42A 119.5 . . ?
C43 C42 H42A 119.5 . . ?
C44 C43 C47 118.1(3) . . ?
C44 C43 C42 122.0(4) . . ?
C47 C43 C42 119.9(4) . . ?
C45 C44 C43 119.5(3) . . ?
C45 C44 H44A 120.3 . . ?
C43 C44 H44A 120.3 . . ?
C44 C45 C46 119.0(4) . . ?
C44 C45 H45A 120.5 . . ?
C46 C45 H45A 120.5 . . ?
N8 C46 C45 124.0(4) . . ?
N8 C46 H46A 118 . . ?
C45 C46 H46A 118 . . ?
N8 C47 C43 121.9(3) . . ?
N8 C47 C48 118.8(3) . . ?
C43 C47 C48 119.3(3) . . ?
N7 C48 C40 121.5(4) . . ?
N7 C48 C47 119.2(3) . . ?
C40 C48 C47 119.3(3) . . ?
N14 C49 C50 177.8(8) . . ?
C49 C50 H50A 109.5 . . ?
C49 C50 H50B 109.5 . . ?
H50A C50 H50B 109.5 . . ?
C49 C50 H50C 109.5 . . ?
H50A C50 H50C 109.5 . . ?
H50B C50 H50C 109.5 . . ?
N15 C51 C52 179.0(7) . . ?
C51 C52 H52A 109.5 . . ?
C51 C52 H52B 109.5 . . ?
H52A C52 H52B 109.5 . . ?
C51 C52 H52C 109.5 . . ?
H52A C52 H52C 109.5 . . ?
H52B C52 H52C 109.5 . . ?
N16 C53 C54 177.0(15) . . ?
C53 C54 H54A 109.5 . . ?
C53 C54 H54B 109.5 . . ?
H54A C54 H54B 109.5 . . ?
C53 C54 H54C 109.5 . . ?
H54A C54 H54C 109.5 . . ?
H54B C54 H54C 109.5 . . ?

loop_
_geom_bond_atom_site_label_1
_geom_bond_atom_site_label_2
_geom_bond_distance
_geom_bond_site_symmetry_2
_geom_bond_publ_flag
La1 O13 2.616(2) . ?
La1 O4 2.626(3) . ?
La1 O8 2.638(3) . ?
La1 O11 2.644(3) . ?
La1 O1 2.663(3) . ?
La1 O5 2.686(3) . ?
La1 O14 2.705(3) . ?
La1 O2 2.708(3) . ?
La1 O10 2.720(3) . ?
La1 O7 2.725(3) . ?
La1 N8 2.752(3) . ?
La1 N7 2.767(3) . ?
Co1 N1 2.117(3) . ?
Co1 N5 2.121(3) . ?
Co1 N4 2.126(3) . ?
Co1 N2 2.135(3) . ?
Co1 N6 2.137(3) . ?
Co1 N3 2.155(3) . ?
O1 N9 1.264(4) . ?
O2 N9 1.261(4) . ?
O3 N9 1.227(4) . ?
O4 N10 1.265(4) . ?
O5 N10 1.264(4) . ?
O6 N10 1.233(4) . ?
O7 N11 1.259(4) . ?
O8 N11 1.266(4) . ?
O9 N11 1.225(4) . ?
O10 N12 1.250(4) . ?
O11 N12 1.278(4) . ?
O12 N12 1.225(4) . ?
O13 N13 1.266(4) . ?
O14 N13 1.262(4) . ?
O15 N13 1.223(4) . ?
N7 C37 1.314(5) . ?
N7 C48 1.370(4) . ?
N8 C46 1.326(5) . ?
N8 C47 1.364(4) . ?
N1 C1 1.325(5) . ?
N1 C12 1.360(5) . ?
N2 C10 1.329(5) . ?
N2 C11 1.360(5) . ?
N3 C13 1.328(5) . ?
N3 C24 1.356(5) . ?
N4 C22 1.323(5) . ?
N4 C23 1.369(5) . ?
N5 C25 1.328(5) . ?
N5 C36 1.362(4) . ?
N6 C34 1.322(5) . ?
N6 C35 1.358(4) . ?
C1 C2 1.392(6) . ?
C1 H1A 0.94 . ?
C2 C3 1.361(6) . ?
C2 H2A 0.94 . ?
C3 C4 1.408(6) . ?
C3 H3A 0.94 . ?
C4 C12 1.394(6) . ?
C4 C5 1.428(7) . ?
C5 C6 1.342(7) . ?
C5 H5A 0.94 . ?
C6 C7 1.432(6) . ?
C6 H6A 0.94 . ?
C7 C11 1.404(5) . ?
C7 C8 1.405(6) . ?
C8 C9 1.361(6) . ?
C8 H8A 0.94 . ?
C9 C10 1.392(6) . ?
C9 H9A 0.94 . ?
C10 H10A 0.94 . ?
C11 C12 1.439(5) . ?
C13 C14 1.386(6) . ?
C13 H13A 0.94 . ?
C14 C15 1.350(7) . ?
C14 H14A 0.94 . ?
C15 C16 1.399(7) . ?
C15 H15A 0.94 . ?
C16 C24 1.415(5) . ?
C16 C17 1.424(7) . ?
C17 C18 1.331(7) . ?
C17 H17A 0.94 . ?
C18 C19 1.447(7) . ?
C18 H18A 0.94 . ?
C19 C20 1.389(7) . ?
C19 C23 1.399(6) . ?
C20 C21 1.359(8) . ?
C20 H20A 0.94 . ?
C21 C22 1.402(6) . ?
C21 H21A 0.94 . ?
C22 H22A 0.94 . ?
C23 C24 1.427(6) . ?
C25 C26 1.390(5) . ?
C25 H25A 0.94 . ?
C26 C27 1.368(5) . ?
C26 H26A 0.94 . ?
C27 C28 1.395(5) . ?
C27 H27A 0.94 . ?
C28 C36 1.403(5) . ?
C28 C29 1.430(6) . ?
C29 C30 1.345(6) . ?
C29 H29A 0.94 . ?
C30 C31 1.433(6) . ?
C30 H30A 0.94 . ?
C31 C35 1.405(5) . ?
C31 C32 1.406(6) . ?
C32 C33 1.358(6) . ?
C32 H32A 0.94 . ?
C33 C34 1.404(6) . ?
C33 H33A 0.94 . ?
C34 H34A 0.94 . ?
C35 C36 1.437(5) . ?
C37 C38 1.390(6) . ?
C37 H37A 0.94 . ?
C38 C39 1.365(6) . ?
C38 H38A 0.94 . ?
C39 C40 1.407(6) . ?
C39 H39A 0.94 . ?
C40 C48 1.411(5) . ?
C40 C41 1.436(6) . ?
C41 C42 1.341(6) . ?
C41 H41A 0.94 . ?
C42 C43 1.424(5) . ?
C42 H42A 0.94 . ?
C43 C44 1.404(5) . ?
C43 C47 1.413(5) . ?
C44 C45 1.354(5) . ?
C44 H44A 0.94 . ?
C45 C46 1.397(5) . ?
C45 H45A 0.94 . ?
C46 H46A 0.94 . ?
C47 C48 1.432(5) . ?
N14 C49 1.117(10) . ?
N15 C51 1.115(7) . ?
N16 C53 1.089(9) . ?
C49 C50 1.460(10) . ?
C50 H50A 0.97 . ?
C50 H50B 0.97 . ?
C50 H50C 0.97 . ?
C51 C52 1.428(8) . ?
C52 H52A 0.97 . ?
C52 H52B 0.97 . ?
C52 H52C 0.97 . ?
C53 C54 1.412(9) . ?
C54 H54A 0.97 . ?
C54 H54B 0.97 . ?
C54 H54C 0.97 . ?
